data_2204077
loop_
_publ_author_name
'Xiu-Rong Hu'
'Jian-Ming Gu'
'Wei-Ming Xu'

_publ_section_title
;
 2,4-Dimethyl-1,5-diphenylpenta-1,4-dien-3-one
;
_journal_issue 8
_journal_name_full 'Acta Crystallographica Section E'
_journal_page_first o1437
_journal_page_last o1438
_journal_paper_doi 10.1107/S1600536804018021
_journal_volume 60
_journal_year 2004
_chemical_formula_iupac 'C19 H18 O'
_chemical_formula_moiety 'C19 H18 O'
_chemical_formula_sum 'C19 H18 O'
_chemical_formula_weight 262.35
_space_group_IT_number 5
_symmetry_cell_setting monoclinic
_symmetry_space_group_name_Hall 'C 2y'
_symmetry_space_group_name_H-M 'C 1 2 1'
_cell_angle_alpha 90
_cell_angle_beta 97.7900(10)
_cell_angle_gamma 90
_cell_formula_units_Z 2
_cell_length_a 10.5362(6)
_cell_length_b 6.5254(2)
_cell_length_c 10.6656(4)
_cell_measurement_reflns_used 2926
_cell_measurement_temperature 296.0(10)
_cell_measurement_theta_max 27.3
_cell_measurement_theta_min 3.7
_cell_volume 726.52(5)
_computing_cell_refinement PROCESS-AUTO
_computing_data_collection 'PROCESS-AUTO (Rigaku, 1998)'
_computing_data_reduction 'CrystalStructure (Rigaku/MSC, 2004)'
_computing_molecular_graphics 'ORTEP-3 for Windows (Farrugia, 1997)'
_computing_publication_material CrystalStructure
_computing_structure_refinement 'CRYSTALS (Watkin et al., 1996)'
_computing_structure_solution 'SIR97 (Altomare et al., 1999)'
_diffrn_detector_area_resol_mean 10.00
_diffrn_measured_fraction_theta_full 0.9987
_diffrn_measured_fraction_theta_max 0.9978
_diffrn_measurement_device_type 'Rigaku R-AXIS RAPID'
_diffrn_measurement_method \w
_diffrn_radiation_type 'Mo K\a'
_diffrn_radiation_wavelength 0.7107
_diffrn_reflns_av_R_equivalents 0.027
_diffrn_reflns_limit_h_max 13
_diffrn_reflns_limit_h_min -13
_diffrn_reflns_limit_k_max 8
_diffrn_reflns_limit_k_min -8
_diffrn_reflns_limit_l_max 13
_diffrn_reflns_limit_l_min -13
_diffrn_reflns_number 3380
_diffrn_reflns_theta_full 26.00
_diffrn_reflns_theta_max 27.43
_exptl_absorpt_coefficient_mu 0.072
_exptl_absorpt_correction_T_max 0.988
_exptl_absorpt_correction_T_min 0.953
_exptl_absorpt_correction_type multi-scan
_exptl_absorpt_process_details '(ABSCOR; Higashi, 1995)'
_exptl_crystal_colour colorless
_exptl_crystal_density_diffrn 1.199
_exptl_crystal_density_method 'not measured'
_exptl_crystal_description chunk
_exptl_crystal_F_000 280.00
_exptl_crystal_size_max 0.33
_exptl_crystal_size_mid 0.30
_exptl_crystal_size_min 0.17
_refine_diff_density_max 0.13
_refine_diff_density_min -0.10
_refine_ls_extinction_coef 30E1(5)
_refine_ls_extinction_method '(Larson, 1970)'
_refine_ls_goodness_of_fit_ref 1.008
_refine_ls_hydrogen_treatment constr
_refine_ls_number_parameters 102
_refine_ls_number_reflns 715
_refine_ls_R_factor_gt 0.0340
_refine_ls_shift/su_max 0.000
_refine_ls_structure_factor_coef Fsqd
_refine_ls_weighting_details 'w = 1/[0.0019Fo^2^ + \s(Fo^2^)]/(4Fo^2^)'
_refine_ls_weighting_scheme calc
_refine_ls_wR_factor_ref 0.0990
_reflns_number_gt 715
_reflns_number_total 904
_reflns_threshold_expression F^2^>2\s(F^2^)
_cod_data_source_file ob6395.cif
_cod_data_source_block I
_cod_original_sg_symbol_H-M 'C 2'
_cod_database_code 2204077
_cod_database_fobs_code 2204077

loop_
_symmetry_equiv_pos_site_id
_symmetry_equiv_pos_as_xyz
1 +X,+Y,+Z
2 -X,+Y,-Z
3 1/2+X,1/2+Y,+Z
4 1/2-X,1/2+Y,-Z

loop_
_atom_site_label
_atom_site_fract_x
_atom_site_fract_y
_atom_site_fract_z
_atom_site_U_iso_or_equiv
_atom_site_adp_type
_atom_site_calc_flag
_atom_site_refinement_flags
_atom_site_occupancy
_atom_site_type_symbol
O1 0.5000 0.6124(4) 0.0000 0.0662(7) Uani d S 1.00 O
C1 0.5000 0.4260(4) 0.0000 0.0425(7) Uani d S 1.00 C
C2 0.6019(2) 0.3144(3) 0.0852(2) 0.0412(4) Uani d . 1.00 C
C3 0.7250(2) 0.4321(4) 0.1172(2) 0.0596(6) Uani d . 1.00 C
C4 0.5746(2) 0.1344(3) 0.1360(2) 0.0417(4) Uani d . 1.00 C
C5 0.6549(2) 0.0101(3) 0.23080(10) 0.0437(5) Uani d . 1.00 C
C6 0.5936(2) -0.1120(4) 0.3113(2) 0.0571(6) Uani d . 1.00 C
C7 0.6622(3) -0.2312(4) 0.4030(2) 0.0718(7) Uani d . 1.00 C
C8 0.7944(3) -0.2358(4) 0.4148(2) 0.0701(7) Uani d . 1.00 C
C9 0.8567(2) -0.1211(4) 0.3341(2) 0.0615(6) Uani d . 1.00 C
C10 0.7887(2) 0.0022(4) 0.2428(2) 0.0506(5) Uani d . 1.00 C
H1 0.7824 0.4044 0.0553 0.070 Uiso c R 1.00 H
H2 0.7657 0.3912 0.2005 0.070 Uiso c R 1.00 H
H3 0.7058 0.5774 0.1174 0.071 Uiso c R 1.00 H
H4 0.4903 0.0793 0.1069 0.049 Uiso c R 1.00 H
H5 0.5007 -0.1156 0.3013 0.068 Uiso c R 1.00 H
H6 0.6173 -0.3098 0.4605 0.085 Uiso c R 1.00 H
H7 0.8416 -0.3196 0.4804 0.081 Uiso c R 1.00 H
H8 0.9493 -0.1283 0.3410 0.072 Uiso c R 1.00 H
H9 0.8332 0.0839 0.1865 0.060 Uiso c R 1.00 H

loop_
_atom_site_aniso_label
_atom_site_aniso_U_11
_atom_site_aniso_U_22
_atom_site_aniso_U_33
_atom_site_aniso_U_12
_atom_site_aniso_U_13
_atom_site_aniso_U_23
O1 0.0640(10) 0.0420(10) 0.088(2) 0.0000 -0.0030(10) 0.0000
C1 0.0440(10) 0.039(2) 0.0450(10) 0.0000 0.0090(10) 0.0000
C2 0.0377(9) 0.0430(10) 0.0422(8) -0.0039(7) 0.0038(6) -0.0051(8)
C3 0.0510(10) 0.0490(10) 0.0740(10) -0.0130(10) -0.0071(9) 0.0010(10)
C4 0.0351(8) 0.0470(10) 0.0421(8) -0.0038(7) 0.0007(6) -0.0025(8)
C5 0.0484(9) 0.0410(10) 0.0401(8) -0.0019(9) -0.0011(7) -0.0047(9)
C6 0.0590(10) 0.0580(10) 0.0530(10) -0.0070(10) 0.0027(9) 0.0060(10)
C7 0.092(2) 0.061(2) 0.0600(10) -0.0050(10) 0.0040(10) 0.0190(10)
C8 0.090(2) 0.0580(10) 0.0550(10) 0.0090(10) -0.0180(10) 0.0050(10)
C9 0.0600(10) 0.0600(10) 0.0590(10) 0.0110(10) -0.0124(9) -0.0080(10)
C10 0.0480(10) 0.0530(10) 0.0488(9) 0.0004(9) -0.0004(7) -0.0050(10)

loop_
_atom_type_symbol
_atom_type_description
_atom_type_scat_dispersion_real
_atom_type_scat_dispersion_imag
_atom_type_scat_source
C C 0.003 0.002
;
International Tables for Crystallography
(1992, Vol. C, Tables 4.2.6.8 and 6.1.1.4)
;
H H 0.000 0.000
;
International Tables for Crystallography
(1992, Vol. C, Table 6.1.1.4)
;
O O 0.011 0.006
;
International Tables for Crystallography
(1992, Vol. C, Tables 4.2.6.8 and 6.1.1.4)
;

loop_
_geom_angle_atom_site_label_1
_geom_angle_atom_site_label_2
_geom_angle_atom_site_label_3
_geom_angle_site_symmetry_1
_geom_angle_site_symmetry_2
_geom_angle_site_symmetry_3
_geom_angle
_geom_angle_publ_flag
O1 C1 C2 . . . 119.10(10) y
O1 C1 C2 . . 2_655 119.10(10) ?
C2 C1 C2 2_655 . . 121.8(2) ?
C1 C2 C3 . . . 114.4(2) y
C1 C2 C4 . . . 119.7(2) y
C1 C2 C3 . 2_655 2_655 114.4(2) ?
C1 C2 C4 . 2_655 2_655 119.7(2) ?
C4 C2 C3 . . . 125.5(2) y
C2 C4 C5 . . . 128.8(2) y
C4 C5 C10 . . . 124.2(2) y
C4 C5 C6 . . . 117.9(2) y
C10 C5 C6 . . . 117.9(2) no
C5 C6 C7 . . . 121.2(2) no
C5 C10 C9 . . . 120.3(2) no
C6 C7 C8 . . . 120.2(2) no
C7 C8 C9 . . . 119.5(2) no
C8 C9 C10 . . . 120.8(2) no
C2 C3 H1 . . . 110.3706 ?
C2 C3 H2 . . . 109.0690 ?
C2 C3 H3 . . . 108.9685 ?
C2 C4 H4 . . . 115.6234 ?
H2 C3 H1 . . . 109.4721 ?
H3 C3 H1 . . . 109.4736 ?
H3 C3 H2 . . . 109.4697 ?
H4 C4 C5 . . . 115.6034 ?
C5 C6 H5 . . . 119.4133 ?
C5 C10 H9 . . . 119.2537 ?
H5 C6 C7 . . . 119.3441 ?
C6 C7 H6 . . . 119.5975 ?
H6 C7 C8 . . . 120.1529 ?
C7 C8 H7 . . . 119.3709 ?
C8 C9 H8 . . . 119.2280 ?
H7 C8 C9 . . . 121.1287 ?
C9 C10 H9 . . . 120.4540 ?
H8 C9 C10 . . . 119.9905 ?

loop_
_geom_bond_atom_site_label_1
_geom_bond_atom_site_label_2
_geom_bond_site_symmetry_2
_geom_bond_distance
O1 C1 . 1.217(4)
C1 C2 . 1.498(2)
C1 C2 2_655 1.498(2)
C2 C3 . 1.506(3)
C2 C4 . 1.341(3)
C4 C5 . 1.471(2)
C5 C6 . 1.393(3)
C5 C10 . 1.399(3)
C6 C7 . 1.376(3)
C7 C8 . 1.382(4)
C8 C9 . 1.373(4)
C9 C10 . 1.386(3)
C3 H1 . 0.9700
C3 H2 . 0.9700
C3 H3 . 0.9700
C4 H4 . 0.9700
C6 H5 . 0.9700
C7 H6 . 0.9700
C8 H7 . 0.9700
C9 H8 . 0.9700
C10 H9 . 0.9700

loop_
_geom_torsion_atom_site_label_1
_geom_torsion_atom_site_label_2
_geom_torsion_atom_site_label_3
_geom_torsion_atom_site_label_4
_geom_torsion_site_symmetry_1
_geom_torsion
_geom_torsion_publ_flag
O1 C1 C2 C3 . -26.63(19) ?
O1 C1 C2 C4 . 146.83(11) ?
C2 C1 C2 C3 2_655 153.47(14) ?
C2 C1 C2 C4 2_655 -33.17(14) ?
C1 C2 C4 C5 . -173.38(12) ?
C3 C2 C4 C5 . -0.8(2) y
C2 C4 C5 C6 . 150.47(12) ?
C2 C4 C5 C10 . -31.5(2) y
C10 C5 C6 C7 . 2.4(3) ?
C4 C5 C6 C7 . -179.4(2) ?
C4 C5 C10 C9 . -179.3(2) ?
C5 C6 C7 C8 . -1.6(4) ?
C6 C7 C8 C9 . -0.2(4) ?
C7 C8 C9 C10 . 1.4(4) ?
C8 C9 C10 C5 . -0.6(4) ?
